data_4125300
loop_
_publ_author_name
'Xu, Senmiao'
'Zhang, Yuanzhe'
'Li, Bo'
'Liu, Shih-Yuan'

_publ_section_title
;
 Site-Selective and Stereoselective trans-Hydroboration of 1,3-Enynes
 Catalyzed by 1,4-Azaborine-Based Phosphine-Pd Complex.
;
_journal_issue 44
_journal_name_full 'Journal of the American Chemical Society'
_journal_page_first 14566
_journal_page_last 14569
_journal_paper_doi 10.1021/jacs.6b09759
_journal_volume 138
_journal_year 2016
_chemical_formula_moiety 'C22 H28 B N O4'
_chemical_formula_sum 'C22 H28 B N O4'
_chemical_formula_weight 381.26
_space_group_crystal_system monoclinic
_space_group_IT_number 14
_space_group_name_Hall '-P 2ybc'
_space_group_name_H-M_alt 'P 1 21/c 1'
_symmetry_space_group_name_Hall '-P 2ybc'
_symmetry_space_group_name_H-M 'P 1 21/c 1'
_atom_sites_solution_hydrogens geom
_atom_sites_solution_primary direct
_atom_sites_solution_secondary difmap
_audit_creation_method SHELXL-2014/6
_cell_angle_alpha 90
_cell_angle_beta 90.955(2)
_cell_angle_gamma 90
_cell_formula_units_Z 8
_cell_length_a 7.1599(3)
_cell_length_b 17.6140(8)
_cell_length_c 33.0261(15)
_cell_measurement_reflns_used 9686
_cell_measurement_temperature 100(2)
_cell_measurement_theta_max 66.65
_cell_measurement_theta_min 3.67
_cell_volume 4164.5(3)
_computing_cell_refinement 'SAINT (Bruker, 2014)'
_computing_data_collection 'APEX2 (Bruker, 2014)'
_computing_data_reduction 'SAINT (Bruker, 2014)'
_computing_molecular_graphics 'Bruker SHELXTL'
_computing_publication_material 'Bruker SHELXTL'
_computing_structure_refinement 'SHELXL-2014 (Sheldrick, 2014)'
_computing_structure_solution 'SHELXL-2014 (Sheldrick, 2014)'
_diffrn_ambient_temperature 100(2)
_diffrn_measured_fraction_theta_full 0.997
_diffrn_measured_fraction_theta_max 0.998
_diffrn_measurement_device_type 'Bruker Kappa DUO CCD diffractometer'
_diffrn_measurement_method '\f and \w scans'
_diffrn_radiation_monochromator mirrors
_diffrn_radiation_type CuK\a
_diffrn_radiation_wavelength 1.54178
_diffrn_reflns_av_R_equivalents 0.0244
_diffrn_reflns_av_unetI/netI 0.0146
_diffrn_reflns_Laue_measured_fraction_full 0.997
_diffrn_reflns_Laue_measured_fraction_max 0.998
_diffrn_reflns_limit_h_max 8
_diffrn_reflns_limit_h_min -8
_diffrn_reflns_limit_k_max 20
_diffrn_reflns_limit_k_min -20
_diffrn_reflns_limit_l_max 39
_diffrn_reflns_limit_l_min -39
_diffrn_reflns_number 45317
_diffrn_reflns_point_group_measured_fraction_full 0.997
_diffrn_reflns_point_group_measured_fraction_max 0.998
_diffrn_reflns_theta_full 66.750
_diffrn_reflns_theta_max 66.712
_diffrn_reflns_theta_min 2.676
_diffrn_source 'microfocus sealed tube'
_diffrn_source_type 'Incoatec I\uS'
_exptl_absorpt_coefficient_mu 0.658
_exptl_absorpt_correction_T_max 0.7528
_exptl_absorpt_correction_T_min 0.6635
_exptl_absorpt_correction_type multi-scan
_exptl_absorpt_process_details
;
Sheldrick, G.M. (2013). SADABS. Bruker AXS Inc. Madison, WI USA.
;
_exptl_crystal_colour colorless
_exptl_crystal_density_diffrn 1.216
_exptl_crystal_density_meas ?
_exptl_crystal_density_method none
_exptl_crystal_description block
_exptl_crystal_F_000 1632
_exptl_crystal_size_max 0.300
_exptl_crystal_size_mid 0.060
_exptl_crystal_size_min 0.050
_refine_diff_density_max 0.319
_refine_diff_density_min -0.198
_refine_diff_density_rms 0.037
_refine_ls_extinction_coef na
_refine_ls_extinction_method none
_refine_ls_goodness_of_fit_ref 1.008
_refine_ls_hydrogen_treatment constr
_refine_ls_matrix_type full
_refine_ls_number_parameters 517
_refine_ls_number_reflns 7370
_refine_ls_number_restraints 0
_refine_ls_restrained_S_all 1.008
_refine_ls_R_factor_all 0.0360
_refine_ls_R_factor_gt 0.0344
_refine_ls_shift/su_max 0.001
_refine_ls_shift/su_mean 0.000
_refine_ls_structure_factor_coef Fsqd
_refine_ls_weighting_details 'w=1/[\s^2^(Fo^2^)+(0.0443P)^2^+1.9194P] where P=(Fo^2^+2Fc^2^)/3'
_refine_ls_weighting_scheme calc
_refine_ls_wR_factor_gt 0.0863
_refine_ls_wR_factor_ref 0.0878
_reflns_Friedel_coverage 0.000
_reflns_number_gt 6986
_reflns_number_total 7370
_reflns_threshold_expression 'I > 2\s(I)'
_cod_data_source_file ja6b09759_si_005.cif
_cod_data_source_block C22H28BNO4
_cod_depositor_comments
;
The following automatic conversions were performed:

'_exptl_crystal_density_meas' value 'not measured' was changed to '?'
- the value is perceived as not measured.

Automatic conversion script
Id: cif_fix_values 4268 2015-11-12 08:31:59Z antanas 

 Adding full bibliography for 4125298--4125302.cif.
;
_cod_database_code 4125300
_shelx_space_group_comment
;
The symmetry employed for this shelxl refinement is uniquely defined
by the following loop, which should always be used as a source of
symmetry information in preference to the above space-group names.
They are only intended as comments.
;
_shelx_estimated_absorpt_t_min 0.827
_shelx_estimated_absorpt_t_max 0.968
_shelxl_version_number 2014/6

loop_
_space_group_symop_operation_xyz
'x, y, z'
'-x, y+1/2, -z+1/2'
'-x, -y, -z'
'x, -y-1/2, z-1/2'

loop_
_atom_site_label
_atom_site_type_symbol
_atom_site_fract_x
_atom_site_fract_y
_atom_site_fract_z
_atom_site_U_iso_or_equiv
_atom_site_adp_type
_atom_site_occupancy
_atom_site_site_symmetry_order
_atom_site_calc_flag
_atom_site_refinement_flags_posn
_atom_site_refinement_flags_adp
O1 O 0.68524(11) 0.40328(5) 0.76178(3) 0.02321(19) Uani 1 1 d . .
O2 O 0.93649(11) 0.37555(5) 0.72267(3) 0.02191(19) Uani 1 1 d . .
O3 O 0.40604(11) 0.21970(5) 0.60122(2) 0.02013(18) Uani 1 1 d . .
O4 O 0.82671(12) 0.11529(5) 0.68858(2) 0.02280(19) Uani 1 1 d . .
N1 N 0.59207(13) 0.15291(5) 0.64516(3) 0.0158(2) Uani 1 1 d . .
B1 B 0.76813(18) 0.35215(8) 0.73694(4) 0.0180(3) Uani 1 1 d . .
C1 C 0.82544(17) 0.46177(7) 0.77122(4) 0.0230(3) Uani 1 1 d . .
C2 C 0.96295(17) 0.45475(7) 0.73501(4) 0.0220(3) Uani 1 1 d . .
C3 C 0.7274(2) 0.53784(8) 0.77428(5) 0.0365(3) Uani 1 1 d . .
H3A H 0.6590 0.5482 0.7489 0.055 Uiso 1 1 calc R U
H3B H 0.8202 0.5779 0.7791 0.055 Uiso 1 1 calc R U
H3C H 0.6398 0.5366 0.7967 0.055 Uiso 1 1 calc R U
C4 C 0.9133(2) 0.43954(8) 0.81159(4) 0.0336(3) Uani 1 1 d . .
H4A H 0.8163 0.4365 0.8321 0.050 Uiso 1 1 calc R U
H4B H 1.0062 0.4777 0.8197 0.050 Uiso 1 1 calc R U
H4C H 0.9744 0.3900 0.8090 0.050 Uiso 1 1 calc R U
C5 C 0.9090(2) 0.50297(8) 0.69863(4) 0.0338(3) Uani 1 1 d . .
H5A H 0.9822 0.4873 0.6753 0.051 Uiso 1 1 calc R U
H5B H 0.9342 0.5565 0.7047 0.051 Uiso 1 1 calc R U
H5C H 0.7756 0.4963 0.6924 0.051 Uiso 1 1 calc R U
C6 C 1.16785(18) 0.46657(8) 0.74602(4) 0.0308(3) Uani 1 1 d . .
H6A H 1.2086 0.4272 0.7652 0.046 Uiso 1 1 calc R U
H6B H 1.1844 0.5167 0.7585 0.046 Uiso 1 1 calc R U
H6C H 1.2427 0.4635 0.7215 0.046 Uiso 1 1 calc R U
C7 C 0.69110(16) 0.26921(7) 0.72743(3) 0.0172(2) Uani 1 1 d . .
C8 C 0.74253(15) 0.24964(6) 0.68250(3) 0.0153(2) Uani 1 1 d . .
H8 H 0.8727 0.2674 0.6774 0.018 Uiso 1 1 calc R U
C9 C 0.73105(15) 0.16539(6) 0.67386(3) 0.0165(2) Uani 1 1 d . .
C10 C 0.51918(15) 0.21904(6) 0.62896(3) 0.0154(2) Uani 1 1 d . .
C11 C 0.60857(15) 0.28625(6) 0.65065(3) 0.0148(2) Uani 1 1 d . .
H11 H 0.6839 0.3158 0.6309 0.018 Uiso 1 1 calc R U
C12 C 0.46400(15) 0.34061(6) 0.67058(3) 0.0156(2) Uani 1 1 d . .
H12 H 0.5403 0.3810 0.6843 0.019 Uiso 1 1 calc R U
C13 C 0.37124(16) 0.29775(6) 0.70436(3) 0.0172(2) Uani 1 1 d . .
H13 H 0.2391 0.2951 0.7061 0.021 Uiso 1 1 calc R U
C14 C 0.48158(16) 0.26401(7) 0.73147(3) 0.0179(2) Uani 1 1 d . .
H14 H 0.4292 0.2367 0.7533 0.021 Uiso 1 1 calc R U
C15 C 0.79265(18) 0.21783(7) 0.75867(4) 0.0229(3) Uani 1 1 d . .
H15A H 0.7720 0.2373 0.7860 0.034 Uiso 1 1 calc R U
H15B H 0.9268 0.2175 0.7533 0.034 Uiso 1 1 calc R U
H15C H 0.7436 0.1660 0.7565 0.034 Uiso 1 1 calc R U
C16 C 0.54875(17) 0.07866(7) 0.62829(4) 0.0215(2) Uani 1 1 d . .
H16A H 0.4158 0.0677 0.6318 0.032 Uiso 1 1 calc R U
H16B H 0.6239 0.0399 0.6423 0.032 Uiso 1 1 calc R U
H16C H 0.5774 0.0783 0.5994 0.032 Uiso 1 1 calc R U
C17 C 0.33385(15) 0.38243(6) 0.64163(3) 0.0160(2) Uani 1 1 d . .
C18 C 0.16756(15) 0.35084(6) 0.62676(3) 0.0170(2) Uani 1 1 d . .
H18 H 0.1340 0.3008 0.6345 0.020 Uiso 1 1 calc R U
C19 C 0.05068(16) 0.39165(7) 0.60084(3) 0.0190(2) Uani 1 1 d . .
H19 H -0.0612 0.3692 0.5906 0.023 Uiso 1 1 calc R U
C20 C 0.09680(17) 0.46518(7) 0.58978(4) 0.0217(2) Uani 1 1 d . .
H20 H 0.0161 0.4933 0.5723 0.026 Uiso 1 1 calc R U
C21 C 0.26130(17) 0.49742(7) 0.60438(4) 0.0229(3) Uani 1 1 d . .
H21 H 0.2936 0.5477 0.5969 0.027 Uiso 1 1 calc R U
C22 C 0.37865(16) 0.45612(7) 0.62996(4) 0.0199(2) Uani 1 1 d . .
H22 H 0.4915 0.4785 0.6397 0.024 Uiso 1 1 calc R U
O5 O 0.17050(11) 0.19091(5) 0.39666(2) 0.02313(19) Uani 1 1 d . .
O6 O 0.40729(11) 0.22480(5) 0.44027(2) 0.02026(18) Uani 1 1 d . .
O7 O -0.09475(11) 0.21666(5) 0.58745(2) 0.01961(18) Uani 1 1 d . .
O8 O 0.31793(11) 0.03974(5) 0.54604(2) 0.02106(18) Uani 1 1 d . .
N2 N 0.08593(13) 0.11568(5) 0.57032(3) 0.0156(2) Uani 1 1 d . .
B2 B 0.24716(17) 0.18365(7) 0.43461(4) 0.0171(3) Uani 1 1 d . .
C23 C 0.31103(17) 0.22867(8) 0.37203(4) 0.0243(3) Uani 1 1 d . .
C24 C 0.42942(17) 0.27253(7) 0.40454(4) 0.0221(3) Uani 1 1 d . .
C25 C 0.2120(2) 0.27838(10) 0.34096(4) 0.0395(4) Uani 1 1 d . .
H25A H 0.1420 0.2463 0.3218 0.059 Uiso 1 1 calc R U
H25B H 0.3043 0.3084 0.3263 0.059 Uiso 1 1 calc R U
H25C H 0.1256 0.3126 0.3547 0.059 Uiso 1 1 calc R U
C26 C 0.4199(2) 0.16592(9) 0.35128(4) 0.0340(3) Uani 1 1 d . .
H26A H 0.4861 0.1354 0.3718 0.051 Uiso 1 1 calc R U
H26B H 0.5105 0.1885 0.3329 0.051 Uiso 1 1 calc R U
H26C H 0.3334 0.1335 0.3358 0.051 Uiso 1 1 calc R U
C27 C 0.63661(18) 0.27908(8) 0.39551(4) 0.0286(3) Uani 1 1 d . .
H27A H 0.7003 0.3061 0.4177 0.043 Uiso 1 1 calc R U
H27B H 0.6526 0.3072 0.3702 0.043 Uiso 1 1 calc R U
H27C H 0.6903 0.2282 0.3928 0.043 Uiso 1 1 calc R U
C28 C 0.3497(2) 0.34978(8) 0.41537(4) 0.0337(3) Uani 1 1 d . .
H28A H 0.2154 0.3450 0.4200 0.051 Uiso 1 1 calc R U
H28B H 0.3706 0.3854 0.3931 0.051 Uiso 1 1 calc R U
H28C H 0.4119 0.3687 0.4400 0.051 Uiso 1 1 calc R U
C29 C 0.17289(15) 0.12668(6) 0.46791(3) 0.0161(2) Uani 1 1 d . .
C30 C 0.23079(15) 0.15740(6) 0.51089(3) 0.0146(2) Uani 1 1 d . .
H30 H 0.3612 0.1776 0.5098 0.018 Uiso 1 1 calc R U
C31 C 0.22295(15) 0.09648(6) 0.54311(3) 0.0157(2) Uani 1 1 d . .
C32 C 0.01466(15) 0.18742(6) 0.56444(3) 0.0152(2) Uani 1 1 d . .
C33 C 0.10043(15) 0.22101(6) 0.52653(3) 0.0145(2) Uani 1 1 d . .
H33 H 0.1776 0.2662 0.5343 0.017 Uiso 1 1 calc R U
C34 C -0.04838(15) 0.24530(6) 0.49385(3) 0.0151(2) Uani 1 1 d . .
H34 H 0.0242 0.2653 0.4705 0.018 Uiso 1 1 calc R U
C35 C -0.14444(15) 0.17455(7) 0.47843(3) 0.0166(2) Uani 1 1 d . .
H35 H -0.2768 0.1705 0.4778 0.020 Uiso 1 1 calc R U
C36 C -0.03727(16) 0.11819(6) 0.46584(3) 0.0169(2) Uani 1 1 d . .
H36 H -0.0921 0.0728 0.4556 0.020 Uiso 1 1 calc R U
C37 C 0.27237(17) 0.05130(7) 0.45757(4) 0.0215(3) Uani 1 1 d . .
H37A H 0.2213 0.0102 0.4741 0.032 Uiso 1 1 calc R U
H37B H 0.4066 0.0563 0.4633 0.032 Uiso 1 1 calc R U
H37C H 0.2523 0.0396 0.4288 0.032 Uiso 1 1 calc R U
C38 C 0.04731(16) 0.07167(7) 0.60638(3) 0.0204(2) Uani 1 1 d . .
H38A H 0.0887 0.1000 0.6304 0.031 Uiso 1 1 calc R U
H38B H 0.1144 0.0232 0.6052 0.031 Uiso 1 1 calc R U
H38C H -0.0872 0.0620 0.6078 0.031 Uiso 1 1 calc R U
C39 C -0.17419(15) 0.30968(6) 0.50664(3) 0.0157(2) Uani 1 1 d . .
C40 C -0.33665(15) 0.29801(7) 0.52872(3) 0.0172(2) Uani 1 1 d . .
H40 H -0.3733 0.2478 0.5355 0.021 Uiso 1 1 calc R U
C41 C -0.44488(16) 0.35912(7) 0.54079(3) 0.0194(2) Uani 1 1 d . .
H41 H -0.5539 0.3506 0.5561 0.023 Uiso 1 1 calc R U
C42 C -0.39433(16) 0.43264(7) 0.53050(4) 0.0207(2) Uani 1 1 d . .
H42 H -0.4677 0.4744 0.5391 0.025 Uiso 1 1 calc R U
C43 C -0.23604(17) 0.44484(7) 0.50767(4) 0.0208(2) Uani 1 1 d . .
H43 H -0.2025 0.4949 0.5000 0.025 Uiso 1 1 calc R U
C44 C -0.12686(16) 0.38369(7) 0.49612(3) 0.0180(2) Uani 1 1 d . .
H44 H -0.0179 0.3925 0.4808 0.022 Uiso 1 1 calc R U

loop_
_atom_site_aniso_label
_atom_site_aniso_U_11
_atom_site_aniso_U_22
_atom_site_aniso_U_33
_atom_site_aniso_U_23
_atom_site_aniso_U_13
_atom_site_aniso_U_12
O1 0.0205(4) 0.0251(4) 0.0241(4) -0.0099(3) 0.0034(3) -0.0024(3)
O2 0.0209(4) 0.0205(4) 0.0244(4) -0.0101(3) 0.0029(3) -0.0024(3)
O3 0.0199(4) 0.0228(4) 0.0175(4) -0.0039(3) -0.0043(3) 0.0021(3)
O4 0.0283(4) 0.0206(4) 0.0194(4) -0.0007(3) -0.0038(3) 0.0072(4)
N1 0.0161(5) 0.0157(5) 0.0157(4) -0.0019(4) 0.0011(4) -0.0004(4)
B1 0.0176(6) 0.0228(7) 0.0134(6) -0.0022(5) -0.0028(5) 0.0020(5)
C1 0.0238(6) 0.0218(6) 0.0236(6) -0.0097(5) 0.0021(5) -0.0031(5)
C2 0.0245(6) 0.0189(6) 0.0228(6) -0.0084(5) 0.0021(5) -0.0022(5)
C3 0.0341(7) 0.0288(7) 0.0469(9) -0.0159(6) 0.0088(6) 0.0021(6)
C4 0.0426(8) 0.0361(8) 0.0219(6) -0.0085(6) -0.0014(6) -0.0113(6)
C5 0.0453(8) 0.0284(7) 0.0276(7) -0.0015(6) 0.0006(6) -0.0075(6)
C6 0.0249(7) 0.0284(7) 0.0390(8) -0.0146(6) 0.0039(6) -0.0054(5)
C7 0.0181(6) 0.0205(6) 0.0130(5) -0.0019(4) -0.0004(4) 0.0015(4)
C8 0.0145(5) 0.0176(6) 0.0137(5) -0.0016(4) 0.0001(4) -0.0004(4)
C9 0.0171(5) 0.0196(6) 0.0128(5) -0.0007(4) 0.0029(4) 0.0016(4)
C10 0.0141(5) 0.0192(6) 0.0131(5) -0.0011(4) 0.0041(4) 0.0005(4)
C11 0.0149(5) 0.0155(5) 0.0138(5) -0.0001(4) 0.0015(4) -0.0005(4)
C12 0.0156(5) 0.0155(5) 0.0157(5) -0.0032(4) 0.0002(4) -0.0005(4)
C13 0.0161(5) 0.0192(6) 0.0165(5) -0.0035(4) 0.0029(4) -0.0003(4)
C14 0.0211(6) 0.0188(6) 0.0138(5) -0.0025(4) 0.0035(4) -0.0020(4)
C15 0.0267(6) 0.0263(6) 0.0155(6) -0.0014(5) -0.0024(5) 0.0039(5)
C16 0.0214(6) 0.0169(6) 0.0261(6) -0.0050(5) -0.0013(5) -0.0009(5)
C17 0.0166(5) 0.0172(5) 0.0144(5) -0.0029(4) 0.0028(4) 0.0021(4)
C18 0.0180(5) 0.0168(5) 0.0164(5) -0.0013(4) 0.0033(4) -0.0003(4)
C19 0.0163(5) 0.0242(6) 0.0166(5) -0.0029(5) 0.0006(4) 0.0003(5)
C20 0.0233(6) 0.0238(6) 0.0181(6) 0.0021(5) -0.0011(5) 0.0040(5)
C21 0.0272(6) 0.0180(6) 0.0235(6) 0.0026(5) 0.0009(5) -0.0005(5)
C22 0.0194(6) 0.0199(6) 0.0203(6) -0.0021(5) -0.0003(4) -0.0023(5)
O5 0.0202(4) 0.0323(5) 0.0169(4) 0.0037(3) -0.0003(3) -0.0043(4)
O6 0.0225(4) 0.0235(4) 0.0148(4) 0.0028(3) 0.0005(3) -0.0045(3)
O7 0.0191(4) 0.0236(4) 0.0162(4) -0.0016(3) 0.0022(3) 0.0032(3)
O8 0.0233(4) 0.0191(4) 0.0208(4) 0.0008(3) -0.0009(3) 0.0060(3)
N2 0.0157(4) 0.0163(5) 0.0149(4) 0.0010(4) -0.0006(4) -0.0013(4)
B2 0.0166(6) 0.0179(6) 0.0170(6) -0.0030(5) 0.0014(5) 0.0036(5)
C23 0.0236(6) 0.0333(7) 0.0159(6) 0.0047(5) 0.0018(5) -0.0032(5)
C24 0.0253(6) 0.0243(6) 0.0169(6) 0.0052(5) 0.0030(5) -0.0024(5)
C25 0.0362(8) 0.0559(10) 0.0260(7) 0.0168(7) -0.0050(6) -0.0046(7)
C26 0.0392(8) 0.0416(8) 0.0214(6) -0.0067(6) 0.0082(6) -0.0063(6)
C27 0.0263(7) 0.0348(7) 0.0249(6) 0.0069(5) 0.0021(5) -0.0068(5)
C28 0.0425(8) 0.0237(7) 0.0354(7) 0.0051(6) 0.0115(6) -0.0023(6)
C29 0.0170(5) 0.0164(5) 0.0151(5) -0.0024(4) -0.0001(4) 0.0009(4)
C30 0.0129(5) 0.0154(5) 0.0155(5) -0.0009(4) 0.0001(4) -0.0004(4)
C31 0.0143(5) 0.0170(6) 0.0156(5) -0.0024(4) -0.0028(4) -0.0014(4)
C32 0.0132(5) 0.0177(5) 0.0145(5) -0.0024(4) -0.0035(4) -0.0018(4)
C33 0.0139(5) 0.0141(5) 0.0154(5) -0.0014(4) -0.0006(4) -0.0010(4)
C34 0.0146(5) 0.0174(6) 0.0133(5) 0.0007(4) 0.0002(4) -0.0001(4)
C35 0.0150(5) 0.0202(6) 0.0145(5) 0.0004(4) -0.0012(4) -0.0020(4)
C36 0.0189(6) 0.0173(6) 0.0145(5) -0.0004(4) -0.0012(4) -0.0040(4)
C37 0.0256(6) 0.0193(6) 0.0196(6) -0.0033(5) 0.0009(5) 0.0033(5)
C38 0.0207(6) 0.0230(6) 0.0175(6) 0.0040(5) 0.0013(4) -0.0010(5)
C39 0.0153(5) 0.0193(6) 0.0122(5) -0.0004(4) -0.0031(4) 0.0015(4)
C40 0.0170(5) 0.0189(6) 0.0156(5) 0.0006(4) -0.0023(4) -0.0007(4)
C41 0.0155(5) 0.0263(6) 0.0164(5) 0.0001(5) -0.0004(4) 0.0022(5)
C42 0.0216(6) 0.0217(6) 0.0188(6) -0.0007(5) -0.0022(5) 0.0078(5)
C43 0.0245(6) 0.0171(6) 0.0208(6) 0.0027(5) -0.0017(5) 0.0019(5)
C44 0.0174(5) 0.0206(6) 0.0159(5) 0.0021(4) 0.0004(4) 0.0010(4)

loop_
_atom_type_symbol
_atom_type_description
_atom_type_scat_dispersion_real
_atom_type_scat_dispersion_imag
_atom_type_scat_source
C C 0.0181 0.0091 'International Tables Vol C Tables 4.2.6.8 and 6.1.1.4'
H H 0.0000 0.0000 'International Tables Vol C Tables 4.2.6.8 and 6.1.1.4'
B B 0.0090 0.0039 'International Tables Vol C Tables 4.2.6.8 and 6.1.1.4'
N N 0.0311 0.0180 'International Tables Vol C Tables 4.2.6.8 and 6.1.1.4'
O O 0.0492 0.0322 'International Tables Vol C Tables 4.2.6.8 and 6.1.1.4'

loop_
_geom_angle_atom_site_label_1
_geom_angle_atom_site_label_2
_geom_angle_atom_site_label_3
_geom_angle
B1 O1 C1 106.79(9)
B1 O2 C2 107.60(9)
C9 N1 C10 113.29(9)
C9 N1 C16 123.60(10)
C10 N1 C16 122.27(9)
O1 B1 O2 113.87(11)
O1 B1 C7 124.98(11)
O2 B1 C7 120.95(10)
O1 C1 C4 106.13(10)
O1 C1 C3 108.58(10)
C4 C1 C3 110.80(11)
O1 C1 C2 102.63(9)
C4 C1 C2 113.21(11)
C3 C1 C2 114.70(11)
O2 C2 C5 106.45(10)
O2 C2 C6 108.48(10)
C5 C2 C6 110.19(11)
O2 C2 C1 101.98(9)
C5 C2 C1 113.93(11)
C6 C2 C1 115.02(10)
C1 C3 H3A 109.5
C1 C3 H3B 109.5
H3A C3 H3B 109.5
C1 C3 H3C 109.5
H3A C3 H3C 109.5
H3B C3 H3C 109.5
C1 C4 H4A 109.5
C1 C4 H4B 109.5
H4A C4 H4B 109.5
C1 C4 H4C 109.5
H4A C4 H4C 109.5
H4B C4 H4C 109.5
C2 C5 H5A 109.5
C2 C5 H5B 109.5
H5A C5 H5B 109.5
C2 C5 H5C 109.5
H5A C5 H5C 109.5
H5B C5 H5C 109.5
C2 C6 H6A 109.5
C2 C6 H6B 109.5
H6A C6 H6B 109.5
C2 C6 H6C 109.5
H6A C6 H6C 109.5
H6B C6 H6C 109.5
C14 C7 C15 111.26(10)
C14 C7 C8 108.55(9)
C15 C7 C8 112.74(9)
C14 C7 B1 112.31(9)
C15 C7 B1 104.39(9)
C8 C7 B1 107.55(9)
C9 C8 C11 104.40(9)
C9 C8 C7 112.33(9)
C11 C8 C7 113.36(9)
C9 C8 H8 108.9
C11 C8 H8 108.9
C7 C8 H8 108.9
O4 C9 N1 123.70(11)
O4 C9 C8 127.52(10)
N1 C9 C8 108.78(9)
O3 C10 N1 122.98(10)
O3 C10 C11 128.27(10)
N1 C10 C11 108.73(9)
C10 C11 C8 104.26(9)
C10 C11 C12 113.52(9)
C8 C11 C12 112.04(9)
C10 C11 H11 109.0
C8 C11 H11 109.0
C12 C11 H11 109.0
C13 C12 C17 115.84(9)
C13 C12 C11 107.90(9)
C17 C12 C11 115.89(9)
C13 C12 H12 105.4
C17 C12 H12 105.4
C11 C12 H12 105.4
C14 C13 C12 117.31(10)
C14 C13 H13 121.3
C12 C13 H13 121.3
C13 C14 C7 119.67(10)
C13 C14 H14 120.2
C7 C14 H14 120.2
C7 C15 H15A 109.5
C7 C15 H15B 109.5
H15A C15 H15B 109.5
C7 C15 H15C 109.5
H15A C15 H15C 109.5
H15B C15 H15C 109.5
N1 C16 H16A 109.5
N1 C16 H16B 109.5
H16A C16 H16B 109.5
N1 C16 H16C 109.5
H16A C16 H16C 109.5
H16B C16 H16C 109.5
C22 C17 C18 118.22(11)
C22 C17 C12 119.05(10)
C18 C17 C12 122.71(10)
C19 C18 C17 120.84(11)
C19 C18 H18 119.6
C17 C18 H18 119.6
C20 C19 C18 120.15(11)
C20 C19 H19 119.9
C18 C19 H19 119.9
C21 C20 C19 119.69(11)
C21 C20 H20 120.2
C19 C20 H20 120.2
C20 C21 C22 119.95(11)
C20 C21 H21 120.0
C22 C21 H21 120.0
C21 C22 C17 121.14(11)
C21 C22 H22 119.4
C17 C22 H22 119.4
B2 O5 C23 106.44(9)
B2 O6 C24 107.29(9)
C32 N2 C31 113.48(9)
C32 N2 C38 122.10(9)
C31 N2 C38 123.32(9)
O5 B2 O6 113.52(10)
O5 B2 C29 124.12(10)
O6 B2 C29 122.06(10)
O5 C23 C25 108.69(10)
O5 C23 C26 106.39(10)
C25 C23 C26 110.62(11)
O5 C23 C24 102.29(9)
C25 C23 C24 114.96(11)
C26 C23 C24 113.11(11)
O6 C24 C28 106.20(10)
O6 C24 C27 108.73(10)
C28 C24 C27 110.43(11)
O6 C24 C23 101.88(9)
C28 C24 C23 113.77(11)
C27 C24 C23 114.99(10)
C23 C25 H25A 109.5
C23 C25 H25B 109.5
H25A C25 H25B 109.5
C23 C25 H25C 109.5
H25A C25 H25C 109.5
H25B C25 H25C 109.5
C23 C26 H26A 109.5
C23 C26 H26B 109.5
H26A C26 H26B 109.5
C23 C26 H26C 109.5
H26A C26 H26C 109.5
H26B C26 H26C 109.5
C24 C27 H27A 109.5
C24 C27 H27B 109.5
H27A C27 H27B 109.5
C24 C27 H27C 109.5
H27A C27 H27C 109.5
H27B C27 H27C 109.5
C24 C28 H28A 109.5
C24 C28 H28B 109.5
H28A C28 H28B 109.5
C24 C28 H28C 109.5
H28A C28 H28C 109.5
H28B C28 H28C 109.5
C36 C29 C37 111.50(9)
C36 C29 C30 108.82(9)
C37 C29 C30 112.33(9)
C36 C29 B2 112.08(9)
C37 C29 B2 103.23(9)
C30 C29 B2 108.81(9)
C31 C30 C33 104.39(9)
C31 C30 C29 112.30(9)
C33 C30 C29 113.50(9)
C31 C30 H30 108.8
C33 C30 H30 108.8
C29 C30 H30 108.8
O8 C31 N2 123.55(10)
O8 C31 C30 127.88(10)
N2 C31 C30 108.57(9)
O7 C32 N2 122.88(10)
O7 C32 C33 128.48(10)
N2 C32 C33 108.62(9)
C32 C33 C30 104.23(9)
C32 C33 C34 113.22(9)
C30 C33 C34 111.99(9)
C32 C33 H33 109.1
C30 C33 H33 109.1
C34 C33 H33 109.1
C35 C34 C39 116.32(9)
C35 C34 C33 107.98(9)
C39 C34 C33 114.48(9)
C35 C34 H34 105.7
C39 C34 H34 105.7
C33 C34 H34 105.7
C36 C35 C34 117.49(10)
C36 C35 H35 121.3
C34 C35 H35 121.3
C35 C36 C29 119.50(10)
C35 C36 H36 120.2
C29 C36 H36 120.2
C29 C37 H37A 109.5
C29 C37 H37B 109.5
H37A C37 H37B 109.5
C29 C37 H37C 109.5
H37A C37 H37C 109.5
H37B C37 H37C 109.5
N2 C38 H38A 109.5
N2 C38 H38B 109.5
H38A C38 H38B 109.5
N2 C38 H38C 109.5
H38A C38 H38C 109.5
H38B C38 H38C 109.5
C44 C39 C40 118.41(10)
C44 C39 C34 118.92(10)
C40 C39 C34 122.67(10)
C41 C40 C39 120.59(11)
C41 C40 H40 119.7
C39 C40 H40 119.7
C42 C41 C40 120.25(11)
C42 C41 H41 119.9
C40 C41 H41 119.9
C43 C42 C41 119.71(11)
C43 C42 H42 120.1
C41 C42 H42 120.1
C44 C43 C42 119.86(11)
C44 C43 H43 120.1
C42 C43 H43 120.1
C43 C44 C39 121.15(11)
C43 C44 H44 119.4
C39 C44 H44 119.4

loop_
_geom_bond_atom_site_label_1
_geom_bond_atom_site_label_2
_geom_bond_distance
O1 B1 1.3611(15)
O1 C1 1.4683(14)
O2 B1 1.3652(16)
O2 C2 1.4647(14)
O3 C10 1.2129(14)
O4 C9 1.2137(14)
N1 C9 1.3803(15)
N1 C10 1.3806(15)
N1 C16 1.4530(14)
B1 C7 1.5910(17)
C1 C4 1.5164(19)
C1 C3 1.5167(18)
C1 C2 1.5666(17)
C2 C5 1.5161(19)
C2 C6 1.5199(18)
C3 H3A 0.9800
C3 H3B 0.9800
C3 H3C 0.9800
C4 H4A 0.9800
C4 H4B 0.9800
C4 H4C 0.9800
C5 H5A 0.9800
C5 H5B 0.9800
C5 H5C 0.9800
C6 H6A 0.9800
C6 H6B 0.9800
C6 H6C 0.9800
C7 C14 1.5110(16)
C7 C15 1.5449(16)
C7 C8 1.5733(15)
C8 C9 1.5131(16)
C8 C11 1.5519(15)
C8 H8 1.0000
C10 C11 1.5196(15)
C11 C12 1.5634(15)
C11 H11 1.0000
C12 C13 1.5101(15)
C12 C17 1.5151(15)
C12 H12 1.0000
C13 C14 1.3248(17)
C13 H13 0.9500
C14 H14 0.9500
C15 H15A 0.9800
C15 H15B 0.9800
C15 H15C 0.9800
C16 H16A 0.9800
C16 H16B 0.9800
C16 H16C 0.9800
C17 C22 1.3929(16)
C17 C18 1.3960(16)
C18 C19 1.3878(16)
C18 H18 0.9500
C19 C20 1.3871(17)
C19 H19 0.9500
C20 C21 1.3868(18)
C20 H20 0.9500
C21 C22 1.3876(17)
C21 H21 0.9500
C22 H22 0.9500
O5 B2 1.3659(15)
O5 C23 1.4642(14)
O6 B2 1.3666(16)
O6 C24 1.4598(14)
O7 C32 1.2150(14)
O8 C31 1.2118(14)
N2 C32 1.3752(15)
N2 C31 1.3835(15)
N2 C38 1.4514(14)
B2 C29 1.5868(17)
C23 C25 1.5160(18)
C23 C26 1.5222(19)
C23 C24 1.5614(17)
C24 C28 1.5203(18)
C24 C27 1.5223(17)
C25 H25A 0.9800
C25 H25B 0.9800
C25 H25C 0.9800
C26 H26A 0.9800
C26 H26B 0.9800
C26 H26C 0.9800
C27 H27A 0.9800
C27 H27B 0.9800
C27 H27C 0.9800
C28 H28A 0.9800
C28 H28B 0.9800
C28 H28C 0.9800
C29 C36 1.5125(15)
C29 C37 1.5475(15)
C29 C30 1.5686(15)
C30 C31 1.5128(15)
C30 C33 1.5522(15)
C30 H30 1.0000
C32 C33 1.5235(15)
C33 C34 1.5635(15)
C33 H33 1.0000
C34 C35 1.5078(15)
C34 C39 1.5129(15)
C34 H34 1.0000
C35 C36 1.3258(16)
C35 H35 0.9500
C36 H36 0.9500
C37 H37A 0.9800
C37 H37B 0.9800
C37 H37C 0.9800
C38 H38A 0.9800
C38 H38B 0.9800
C38 H38C 0.9800
C39 C44 1.3924(16)
C39 C40 1.3983(16)
C40 C41 1.3885(16)
C40 H40 0.9500
C41 C42 1.3884(17)
C41 H41 0.9500
C42 C43 1.3884(17)
C42 H42 0.9500
C43 C44 1.3880(17)
C43 H43 0.9500
C44 H44 0.9500

loop_
_geom_torsion_atom_site_label_1
_geom_torsion_atom_site_label_2
_geom_torsion_atom_site_label_3
_geom_torsion_atom_site_label_4
_geom_torsion
C1 O1 B1 O2 -10.83(13)
C1 O1 B1 C7 164.03(11)
C2 O2 B1 O1 -7.35(13)
C2 O2 B1 C7 177.57(10)
B1 O1 C1 C4 -96.26(11)
B1 O1 C1 C3 144.57(11)
B1 O1 C1 C2 22.76(12)
B1 O2 C2 C5 -98.94(11)
B1 O2 C2 C6 142.50(11)
B1 O2 C2 C1 20.72(12)
O1 C1 C2 O2 -26.06(11)
C4 C1 C2 O2 87.88(12)
C3 C1 C2 O2 -143.61(11)
O1 C1 C2 C5 88.20(12)
C4 C1 C2 C5 -157.86(11)
C3 C1 C2 C5 -29.36(15)
O1 C1 C2 C6 -143.22(11)
C4 C1 C2 C6 -29.28(15)
C3 C1 C2 C6 99.23(14)
O1 B1 C7 C14 27.20(16)
O2 B1 C7 C14 -158.28(10)
O1 B1 C7 C15 -93.45(13)
O2 B1 C7 C15 81.07(13)
O1 B1 C7 C8 146.58(11)
O2 B1 C7 C8 -38.91(14)
C14 C7 C8 C9 -75.83(11)
C15 C7 C8 C9 47.89(13)
B1 C7 C8 C9 162.42(9)
C14 C7 C8 C11 42.22(12)
C15 C7 C8 C11 165.95(9)
B1 C7 C8 C11 -79.52(11)
C10 N1 C9 O4 -171.85(10)
C16 N1 C9 O4 -2.18(17)
C10 N1 C9 C8 7.31(12)
C16 N1 C9 C8 176.97(10)
C11 C8 C9 O4 171.80(11)
C7 C8 C9 O4 -64.96(15)
C11 C8 C9 N1 -7.31(11)
C7 C8 C9 N1 115.93(10)
C9 N1 C10 O3 174.29(10)
C16 N1 C10 O3 4.47(16)
C9 N1 C10 C11 -3.99(12)
C16 N1 C10 C11 -173.81(9)
O3 C10 C11 C8 -179.06(11)
N1 C10 C11 C8 -0.89(11)
O3 C10 C11 C12 58.75(15)
N1 C10 C11 C12 -123.09(10)
C9 C8 C11 C10 4.81(11)
C7 C8 C11 C10 -117.76(10)
C9 C8 C11 C12 127.97(9)
C7 C8 C11 C12 5.41(13)
C10 C11 C12 C13 66.29(11)
C8 C11 C12 C13 -51.48(12)
C10 C11 C12 C17 -65.45(12)
C8 C11 C12 C17 176.77(9)
C17 C12 C13 C14 -176.42(10)
C11 C12 C13 C14 51.81(13)
C12 C13 C14 C7 -0.39(16)
C15 C7 C14 C13 -172.70(10)
C8 C7 C14 C13 -48.08(14)
B1 C7 C14 C13 70.70(13)
C13 C12 C17 C22 135.87(11)
C11 C12 C17 C22 -96.20(12)
C13 C12 C17 C18 -42.57(15)
C11 C12 C17 C18 85.35(13)
C22 C17 C18 C19 0.39(16)
C12 C17 C18 C19 178.85(10)
C17 C18 C19 C20 -0.89(17)
C18 C19 C20 C21 0.73(17)
C19 C20 C21 C22 -0.07(18)
C20 C21 C22 C17 -0.43(18)
C18 C17 C22 C21 0.27(17)
C12 C17 C22 C21 -178.25(10)
C23 O5 B2 O6 11.85(13)
C23 O5 B2 C29 -161.91(11)
C24 O6 B2 O5 8.00(13)
C24 O6 B2 C29 -178.11(10)
B2 O5 C23 C25 -146.86(11)
B2 O5 C23 C26 94.00(11)
B2 O5 C23 C24 -24.88(12)
B2 O6 C24 C28 96.67(11)
B2 O6 C24 C27 -144.49(10)
B2 O6 C24 C23 -22.67(12)
O5 C23 C24 O6 28.60(11)
C25 C23 C24 O6 146.19(11)
C26 C23 C24 O6 -85.42(12)
O5 C23 C24 C28 -85.24(12)
C25 C23 C24 C28 32.35(15)
C26 C23 C24 C28 160.74(11)
O5 C23 C24 C27 145.99(10)
C25 C23 C24 C27 -96.41(14)
C26 C23 C24 C27 31.97(15)
O5 B2 C29 C36 -35.17(15)
O6 B2 C29 C36 151.59(10)
O5 B2 C29 C37 84.94(13)
O6 B2 C29 C37 -88.30(12)
O5 B2 C29 C30 -155.56(11)
O6 B2 C29 C30 31.20(14)
C36 C29 C30 C31 76.17(11)
C37 C29 C30 C31 -47.79(12)
B2 C29 C30 C31 -161.45(9)
C36 C29 C30 C33 -41.95(12)
C37 C29 C30 C33 -165.90(9)
B2 C29 C30 C33 80.44(11)
C32 N2 C31 O8 171.14(10)
C38 N2 C31 O8 2.99(17)
C32 N2 C31 C30 -8.53(12)
C38 N2 C31 C30 -176.67(10)
C33 C30 C31 O8 -171.35(11)
C29 C30 C31 O8 65.27(14)
C33 C30 C31 N2 8.29(11)
C29 C30 C31 N2 -115.09(10)
C31 N2 C32 O7 -173.42(10)
C38 N2 C32 O7 -5.11(16)
C31 N2 C32 C33 4.88(12)
C38 N2 C32 C33 173.18(9)
O7 C32 C33 C30 178.88(11)
N2 C32 C33 C30 0.70(11)
O7 C32 C33 C34 -59.17(15)
N2 C32 C33 C34 122.66(10)
C31 C30 C33 C32 -5.29(10)
C29 C30 C33 C32 117.31(9)
C31 C30 C33 C34 -128.05(9)
C29 C30 C33 C34 -5.45(13)
C32 C33 C34 C35 -66.17(11)
C30 C33 C34 C35 51.33(11)
C32 C33 C34 C39 65.13(12)
C30 C33 C34 C39 -177.37(9)
C39 C34 C35 C36 177.94(10)
C33 C34 C35 C36 -51.77(13)
C34 C35 C36 C29 0.73(15)
C37 C29 C36 C35 172.06(10)
C30 C29 C36 C35 47.62(14)
B2 C29 C36 C35 -72.77(13)
C35 C34 C39 C44 -138.40(11)
C33 C34 C39 C44 94.47(12)
C35 C34 C39 C40 41.67(14)
C33 C34 C39 C40 -85.46(13)
C44 C39 C40 C41 -1.80(16)
C34 C39 C40 C41 178.13(10)
C39 C40 C41 C42 0.98(17)
C40 C41 C42 C43 0.73(17)
C41 C42 C43 C44 -1.58(17)
C42 C43 C44 C39 0.73(17)
C40 C39 C44 C43 0.95(16)
C34 C39 C44 C43 -178.99(10)
